data_1558754
loop_
_publ_author_name
'He\&s, Merlin'
'Stennett, Thomas'
'Fantuzzi, Felipe'
'Bertermann, R\"udiger'
'Schock, Marvin'
'Sch\"afer, Marius'
'Thiess, Torsten'
'Braunschweig, Holger'

_publ_section_title
;
 Diverse Ring-Opening Reactions of Rhodium \h4-Azaborete Complexes
;
_journal_name_full 'Chemical Science'
_journal_paper_doi 10.1039/D0SC02283G
_journal_year 2020
_chemical_formula_moiety 'C36 H58 B2 Cl N O2 P Rh'
_chemical_formula_sum 'C36 H58 B2 Cl N O2 P Rh'
_chemical_formula_weight 727.78
_space_group_crystal_system monoclinic
_space_group_IT_number 14
_space_group_name_Hall '-P 2yn'
_space_group_name_H-M_alt 'P 1 21/n 1'
_atom_sites_solution_hydrogens geom
_atom_sites_solution_primary dual
_atom_sites_solution_secondary difmap
_audit_creation_method SHELXL-2017/1
_audit_update_record
;
2020-04-15 deposited with the CCDC.	2020-07-23 downloaded from the CCDC.
;
_cell_angle_alpha 90
_cell_angle_beta 95.31(3)
_cell_angle_gamma 90
_cell_formula_units_Z 4
_cell_length_a 11.385(5)
_cell_length_b 27.454(4)
_cell_length_c 12.146(2)
_cell_measurement_reflns_used 9860
_cell_measurement_temperature 100(2)
_cell_measurement_theta_max 27.06
_cell_measurement_theta_min 2.46
_cell_volume 3780.1(19)
_computing_cell_refinement 'Saint+ ver. V8.37A (Bruker AXS)'
_computing_data_collection 'APEX2 ver. 2014.9 (Bruker AXS)'
_computing_data_reduction 'Saint+ ver. V8.37A (Bruker AXS)'
_computing_molecular_graphics 'ShelXLe (Huebschle et all, 2011)'
_computing_publication_material 'SHELXL-2017/1 (Sheldrick, 2017)'
_computing_structure_refinement 'SHELXL-2017/1 (Sheldrick, 2017)'
_computing_structure_solution 'SHELXT (Sheldrick, 2014)'
_diffrn_ambient_temperature 100(2)
_diffrn_detector 'CMOS area detector (Photon II)'
_diffrn_detector_area_resol_mean 7.5
_diffrn_measured_fraction_theta_full 1.000
_diffrn_measured_fraction_theta_max 1.000
_diffrn_measurement_device_type 'Bruker D8 Quest'
_diffrn_measurement_method '\f and \w scans'
_diffrn_radiation_monochromator 'multi-layer mirror'
_diffrn_radiation_type MoK\a
_diffrn_radiation_wavelength 0.71073
_diffrn_reflns_av_R_equivalents 0.0469
_diffrn_reflns_av_unetI/netI 0.0313
_diffrn_reflns_Laue_measured_fraction_full 1.000
_diffrn_reflns_Laue_measured_fraction_max 1.000
_diffrn_reflns_limit_h_max 14
_diffrn_reflns_limit_h_min -14
_diffrn_reflns_limit_k_max 30
_diffrn_reflns_limit_k_min -34
_diffrn_reflns_limit_l_max 15
_diffrn_reflns_limit_l_min -15
_diffrn_reflns_number 39879
_diffrn_reflns_point_group_measured_fraction_full 1.000
_diffrn_reflns_point_group_measured_fraction_max 1.000
_diffrn_reflns_theta_full 26.000
_diffrn_reflns_theta_max 26.371
_diffrn_reflns_theta_min 1.840
_diffrn_source 'microfocus sealed tube (Incoatec ImS)'
_exptl_absorpt_coefficient_mu 0.595
_exptl_absorpt_correction_T_max 0.7455
_exptl_absorpt_correction_T_min 0.6016
_exptl_absorpt_correction_type multi-scan
_exptl_absorpt_process_details 'SadAbs 2016/2 (Bruker AXS)'
_exptl_crystal_colour orange
_exptl_crystal_density_diffrn 1.279
_exptl_crystal_description block
_exptl_crystal_F_000 1536
_exptl_crystal_size_max 0.303
_exptl_crystal_size_mid 0.284
_exptl_crystal_size_min 0.172
_refine_diff_density_max 1.783
_refine_diff_density_min -0.676
_refine_diff_density_rms 0.067
_refine_ls_extinction_method none
_refine_ls_goodness_of_fit_ref 1.057
_refine_ls_hydrogen_treatment constr
_refine_ls_matrix_type full
_refine_ls_number_parameters 493
_refine_ls_number_reflns 7727
_refine_ls_number_restraints 540
_refine_ls_restrained_S_all 1.059
_refine_ls_R_factor_all 0.0423
_refine_ls_R_factor_gt 0.0353
_refine_ls_shift/su_max 0.066
_refine_ls_shift/su_mean 0.001
_refine_ls_structure_factor_coef Fsqd
_refine_ls_weighting_details 'w=1/[\s^2^(Fo^2^)+(0.0278P)^2^+5.0099P] where P=(Fo^2^+2Fc^2^)/3'
_refine_ls_weighting_scheme calc
_refine_ls_wR_factor_gt 0.0788
_refine_ls_wR_factor_ref 0.0830
_reflns_Friedel_coverage 0.000
_reflns_number_gt 6793
_reflns_number_total 7727
_reflns_threshold_expression 'I > 2\s(I)'
_cod_data_source_file d0sc02283g2.cif
_cod_data_source_block test_a_CCDC3
_cod_original_cell_volume 3779.9(19)
_cod_original_sg_symbol_H-M 'P 21/n'
_cod_database_code 1558754
_shelx_shelxl_version_number 2017/1
_shelx_space_group_comment
;
The symmetry employed for this shelxl refinement is uniquely defined
by the following loop, which should always be used as a source of
symmetry information in preference to the above space-group names.
They are only intended as comments.
;

loop_
_space_group_symop_operation_xyz
'x, y, z'
'-x+1/2, y+1/2, -z+1/2'
'-x, -y, -z'
'x-1/2, -y-1/2, z-1/2'

loop_
_atom_site_label
_atom_site_type_symbol
_atom_site_fract_x
_atom_site_fract_y
_atom_site_fract_z
_atom_site_U_iso_or_equiv
_atom_site_adp_type
_atom_site_occupancy
_atom_site_site_symmetry_order
_atom_site_calc_flag
_atom_site_refinement_flags_posn
_atom_site_refinement_flags_adp
_atom_site_refinement_flags_occupancy
_atom_site_disorder_assembly
_atom_site_disorder_group
Rh1 Rh 0.24026(2) 0.64114(2) 0.80539(2) 0.02022(6) Uani 1 1 d . . . . .
C1 C 0.2831(2) 0.59512(8) 0.66869(19) 0.0199(5) Uani 1 1 d . . . . .
P1 P 0.08544(6) 0.68785(2) 0.72903(6) 0.02934(15) Uani 1 1 d . . . . .
Cl1 Cl 0.22320(7) 0.67079(2) 0.98523(6) 0.04030(18) Uani 1 1 d . . . . .
N1 N 0.39219(17) 0.59572(7) 0.82334(15) 0.0194(4) Uani 1 1 d . . . . .
B1 B 0.2977(2) 0.56167(9) 0.7725(2) 0.0193(5) Uani 1 1 d . . . . .
C4 C 0.5459(2) 0.63447(10) 0.6062(2) 0.0303(6) Uani 1 1 d . . . . .
H4 H 0.538820 0.600941 0.587355 0.036 Uiso 1 1 calc R U . . .
C3 C 0.4696(2) 0.65522(9) 0.67645(19) 0.0225(5) Uani 1 1 d . . . . .
C2 C 0.3796(2) 0.62360(8) 0.72047(18) 0.0193(5) Uani 1 1 d . . . . .
C9 C 0.4796(2) 0.70444(9) 0.7018(2) 0.0299(6) Uani 1 1 d . . . . .
H9 H 0.428221 0.718858 0.749891 0.036 Uiso 1 1 calc R U . . .
C8 C 0.5647(3) 0.73271(10) 0.6569(3) 0.0369(7) Uani 1 1 d . . . . .
H8 H 0.570175 0.766532 0.673090 0.044 Uiso 1 1 calc R U . . .
C7 C 0.6411(3) 0.71186(11) 0.5890(3) 0.0401(7) Uani 1 1 d . . . . .
H7 H 0.699880 0.731191 0.559508 0.048 Uiso 1 1 calc R U . . .
C6 C 0.6323(3) 0.66277(11) 0.5637(3) 0.0406(7) Uani 1 1 d . . . . .
H6 H 0.685353 0.648408 0.517170 0.049 Uiso 1 1 calc R U . . .
C5 C 0.3023(2) 0.46986(9) 0.7435(2) 0.0309(6) Uani 1 1 d . . . . .
C10 C 0.4922(2) 0.59266(9) 0.9108(2) 0.0281(6) Uani 1 1 d . . . . .
C19 C 0.3795(3) 0.47887(11) 0.6510(3) 0.0558(10) Uani 1 1 d . . . . .
H19A H 0.446386 0.499463 0.678000 0.084 Uiso 1 1 calc R U . . .
H19B H 0.333484 0.495277 0.589663 0.084 Uiso 1 1 calc R U . . .
H19C H 0.408871 0.447702 0.625286 0.084 Uiso 1 1 calc R U . . .
C18 C 0.1871(2) 0.49785(9) 0.8882(2) 0.0237(5) Uani 1 1 d . . . . .
C17 C 0.1545(2) 0.44956(9) 0.9063(2) 0.0258(5) Uani 1 1 d . . . . .
H17 H 0.103804 0.442770 0.962229 0.031 Uiso 1 1 calc R U . . .
C16 C 0.1941(2) 0.41145(9) 0.8452(2) 0.0315(6) Uani 1 1 d . . . . .
C15 C 0.2690(3) 0.42223(10) 0.7654(3) 0.0384(7) Uani 1 1 d . . . . .
H15 H 0.298873 0.396354 0.724132 0.046 Uiso 1 1 calc R U . . .
C14 C 0.2605(2) 0.50882(8) 0.80483(19) 0.0211(5) Uani 1 1 d . . . . .
C13 C 0.4456(3) 0.56837(10) 1.0109(2) 0.0358(6) Uani 1 1 d . . . . .
H13A H 0.510769 0.563386 1.068385 0.054 Uiso 1 1 calc R U . . .
H13B H 0.410454 0.536847 0.988990 0.054 Uiso 1 1 calc R U . . .
H13C H 0.385716 0.589259 1.039684 0.054 Uiso 1 1 calc R U . . .
C12 C 0.5887(2) 0.56169(11) 0.8665(3) 0.0383(7) Uani 1 1 d . . . . .
H12A H 0.654621 0.558198 0.923859 0.057 Uiso 1 1 calc R U . . .
H12B H 0.616468 0.577553 0.801469 0.057 Uiso 1 1 calc R U . . .
H12C H 0.556988 0.529447 0.845856 0.057 Uiso 1 1 calc R U . . .
C11 C 0.5393(3) 0.64332(10) 0.9435(2) 0.0405(7) Uani 1 1 d . . . . .
H11A H 0.595709 0.640737 1.009283 0.061 Uiso 1 1 calc R U . . .
H11B H 0.473645 0.664413 0.959725 0.061 Uiso 1 1 calc R U . . .
H11C H 0.578813 0.657266 0.882449 0.061 Uiso 1 1 calc R U . . .
C20 C 0.1859(3) 0.72706(11) 0.5430(2) 0.0398(7) Uani 1 1 d . . . . .
H20A H 0.193794 0.722171 0.464143 0.060 Uiso 1 1 calc R U . . .
H20B H 0.258974 0.717044 0.586104 0.060 Uiso 1 1 calc R U . . .
H20C H 0.170822 0.761563 0.556875 0.060 Uiso 1 1 calc R U . . .
C21 C -0.0333(3) 0.71407(12) 0.5145(3) 0.0513(9) Uani 1 1 d . . . . .
H21A H -0.023877 0.715829 0.435170 0.077 Uiso 1 1 calc R U . . .
H21B H -0.053370 0.746394 0.541378 0.077 Uiso 1 1 calc R U . . .
H21C H -0.096538 0.691093 0.527027 0.077 Uiso 1 1 calc R U . . .
C23 C 0.1920(4) 0.77503(12) 0.8028(3) 0.0611(11) Uani 1 1 d . . . . .
H23A H 0.187410 0.804398 0.848086 0.092 Uiso 1 1 calc R U . . .
H23B H 0.207622 0.784285 0.727617 0.092 Uiso 1 1 calc R U . . .
H23C H 0.255925 0.754121 0.835155 0.092 Uiso 1 1 calc R U . . .
C22 C -0.0597(3) 0.65978(11) 0.7452(3) 0.0454(8) Uani 1 1 d . . . . .
H22 H -0.121777 0.680500 0.704763 0.055 Uiso 1 1 calc R U . . .
C24 C -0.0292(5) 0.78001(15) 0.7585(4) 0.0848(15) Uani 1 1 d . . . . .
H24A H -0.036756 0.806514 0.811417 0.127 Uiso 1 1 calc R U . . .
H24B H -0.101707 0.760556 0.751978 0.127 Uiso 1 1 calc R U . . .
H24C H -0.016185 0.793712 0.686098 0.127 Uiso 1 1 calc R U . . .
C25 C 0.0834(2) 0.69656(10) 0.5773(2) 0.0336(6) Uani 1 1 d . . . . .
H25 H 0.096760 0.663303 0.547276 0.040 Uiso 1 1 calc R U . . .
C26 C -0.0860(3) 0.65702(14) 0.8665(3) 0.0618(11) Uani 1 1 d . . . . .
H26A H -0.161529 0.640412 0.871476 0.093 Uiso 1 1 calc R U . . .
H26B H -0.090278 0.690037 0.896526 0.093 Uiso 1 1 calc R U . . .
H26C H -0.023075 0.638859 0.908997 0.093 Uiso 1 1 calc R U . . .
C29 C 0.1521(3) 0.35968(10) 0.8632(3) 0.0419(7) Uani 1 1 d . . . . .
H29A H 0.141356 0.342665 0.792037 0.063 Uiso 1 1 calc R U . . .
H29B H 0.076920 0.360594 0.896454 0.063 Uiso 1 1 calc R U . . .
H29C H 0.210977 0.342433 0.912705 0.063 Uiso 1 1 calc R U . . .
C28 C -0.0667(3) 0.60934(12) 0.6936(3) 0.0553(9) Uani 1 1 d . . . . .
H28A H -0.145079 0.595489 0.700113 0.083 Uiso 1 1 calc R U . . .
H28B H -0.006606 0.588292 0.731973 0.083 Uiso 1 1 calc R U . . .
H28C H -0.052902 0.611698 0.615282 0.083 Uiso 1 1 calc R U . . .
C30 C 0.1376(3) 0.53694(10) 0.9570(2) 0.0366(7) Uani 1 1 d . . . . .
H30A H 0.189599 0.565458 0.959746 0.055 Uiso 1 1 calc R U . . .
H30B H 0.132122 0.524698 1.032184 0.055 Uiso 1 1 calc R U . . .
H30C H 0.058932 0.546174 0.924151 0.055 Uiso 1 1 calc R U . . .
C31 C 0.0756(3) 0.74753(10) 0.7991(3) 0.0440(8) Uani 1 1 d . . . . .
H31 H 0.064326 0.739689 0.877806 0.053 Uiso 1 1 calc R U . . .
B1_1 B 0.233(3) 0.5894(13) 0.5483(7) 0.0280(7) Uani 0.650(4) 1 d D U P A 1
O1_1 O 0.1611(4) 0.55064(16) 0.5154(4) 0.0298(9) Uani 0.650(4) 1 d D U P A 1
O2_1 O 0.2596(3) 0.61925(14) 0.4626(3) 0.0280(8) Uani 0.650(4) 1 d D U P A 1
C1_1 C 0.2131(5) 0.5957(2) 0.3598(5) 0.0348(9) Uani 0.650(4) 1 d D U P A 1
C2_1 C 0.3148(5) 0.5676(2) 0.3190(5) 0.0513(13) Uani 0.650(4) 1 d D U P A 1
H2A_1 H 0.380095 0.589933 0.309192 0.077 Uiso 0.650(4) 1 calc R U P A 1
H2B_1 H 0.289047 0.552085 0.248175 0.077 Uiso 0.650(4) 1 calc R U P A 1
H2C_1 H 0.341066 0.542524 0.373261 0.077 Uiso 0.650(4) 1 calc R U P A 1
C3_1 C 0.1738(5) 0.6357(2) 0.2774(4) 0.0470(12) Uani 0.650(4) 1 d D U P A 1
H3A_1 H 0.138003 0.620925 0.208834 0.071 Uiso 0.650(4) 1 calc R U P A 1
H3B_1 H 0.242309 0.655175 0.261365 0.071 Uiso 0.650(4) 1 calc R U P A 1
H3C_1 H 0.115899 0.656653 0.308963 0.071 Uiso 0.650(4) 1 calc R U P A 1
C4_1 C 0.1119(4) 0.56343(19) 0.3978(3) 0.0373(8) Uani 0.650(4) 1 d D U P A 1
C5_1 C 0.1027(7) 0.5126(2) 0.3444(5) 0.0604(15) Uani 0.650(4) 1 d D U P A 1
H5A_1 H 0.083777 0.515914 0.264385 0.091 Uiso 0.650(4) 1 calc R U P A 1
H5B_1 H 0.040400 0.493928 0.375740 0.091 Uiso 0.650(4) 1 calc R U P A 1
H5C_1 H 0.178141 0.495491 0.359025 0.091 Uiso 0.650(4) 1 calc R U P A 1
C6_1 C -0.0069(4) 0.5869(2) 0.3912(4) 0.0526(13) Uani 0.650(4) 1 d D U P A 1
H6A_1 H -0.037381 0.590468 0.313426 0.079 Uiso 0.650(4) 1 calc R U P A 1
H6B_1 H -0.000446 0.619055 0.426165 0.079 Uiso 0.650(4) 1 calc R U P A 1
H6C_1 H -0.060956 0.566527 0.429484 0.079 Uiso 0.650(4) 1 calc R U P A 1
B1_10 B 0.236(6) 0.590(2) 0.5464(12) 0.0280(7) Uani 0.350(4) 1 d D U P A 2
O1_10 O 0.1404(8) 0.5606(3) 0.5151(8) 0.0303(12) Uani 0.350(4) 1 d D U P A 2
O2_10 O 0.2896(7) 0.6073(3) 0.4578(7) 0.0302(11) Uani 0.350(4) 1 d D U P A 2
C1_10 C 0.2273(10) 0.5882(4) 0.3567(9) 0.0355(11) Uani 0.350(4) 1 d D U P A 2
C2_10 C 0.3120(10) 0.5811(4) 0.2718(8) 0.0453(19) Uani 0.350(4) 1 d D U P A 2
H2A_10 H 0.271914 0.564800 0.207002 0.068 Uiso 0.350(4) 1 calc R U P A 2
H2B_10 H 0.378104 0.560954 0.302608 0.068 Uiso 0.350(4) 1 calc R U P A 2
H2C_10 H 0.341613 0.612810 0.249825 0.068 Uiso 0.350(4) 1 calc R U P A 2
C3_10 C 0.1333(10) 0.6256(4) 0.3136(10) 0.054(2) Uani 0.350(4) 1 d D U P A 2
H3A_10 H 0.109086 0.619113 0.235377 0.081 Uiso 0.350(4) 1 calc R U P A 2
H3B_10 H 0.166182 0.658498 0.321547 0.081 Uiso 0.350(4) 1 calc R U P A 2
H3C_10 H 0.064608 0.622892 0.356277 0.081 Uiso 0.350(4) 1 calc R U P A 2
C4_10 C 0.1668(8) 0.5415(3) 0.3970(6) 0.0347(11) Uani 0.350(4) 1 d D U P A 2
C5_10 C 0.2519(8) 0.4975(3) 0.3913(8) 0.0458(19) Uani 0.350(4) 1 d D U P A 2
H5A_10 H 0.254872 0.487706 0.313985 0.069 Uiso 0.350(4) 1 calc R U P A 2
H5B_10 H 0.223425 0.470178 0.433445 0.069 Uiso 0.350(4) 1 calc R U P A 2
H5C_10 H 0.331044 0.506848 0.422748 0.069 Uiso 0.350(4) 1 calc R U P A 2
C6_10 C 0.0480(9) 0.5269(4) 0.3462(9) 0.0467(19) Uani 0.350(4) 1 d D U P A 2
H6A_10 H 0.051877 0.520488 0.267218 0.070 Uiso 0.350(4) 1 calc R U P A 2
H6B_10 H -0.008347 0.553210 0.355431 0.070 Uiso 0.350(4) 1 calc R U P A 2
H6C_10 H 0.022393 0.497344 0.382420 0.070 Uiso 0.350(4) 1 calc R U P A 2

loop_
_atom_site_aniso_label
_atom_site_aniso_U_11
_atom_site_aniso_U_22
_atom_site_aniso_U_33
_atom_site_aniso_U_23
_atom_site_aniso_U_13
_atom_site_aniso_U_12
Rh1 0.02588(11) 0.01348(9) 0.02143(10) 0.00129(7) 0.00291(7) 0.00278(7)
C1 0.0197(11) 0.0159(10) 0.0240(11) -0.0021(9) 0.0019(9) 0.0005(9)
P1 0.0266(3) 0.0173(3) 0.0446(4) 0.0089(3) 0.0057(3) 0.0055(3)
Cl1 0.0655(5) 0.0276(3) 0.0293(3) -0.0057(3) 0.0128(3) 0.0082(3)
N1 0.0218(10) 0.0153(9) 0.0203(9) 0.0034(7) -0.0015(8) -0.0002(8)
B1 0.0207(13) 0.0175(12) 0.0199(12) -0.0006(10) 0.0020(10) 0.0020(10)
C4 0.0296(14) 0.0249(13) 0.0369(14) 0.0065(11) 0.0065(11) 0.0006(11)
C3 0.0224(12) 0.0216(11) 0.0224(11) 0.0066(9) -0.0034(9) -0.0028(9)
C2 0.0225(12) 0.0164(10) 0.0184(11) 0.0018(9) -0.0014(9) 0.0008(9)
C9 0.0276(14) 0.0240(13) 0.0377(14) 0.0026(11) 0.0004(11) -0.0039(10)
C8 0.0358(16) 0.0220(13) 0.0523(17) 0.0072(12) 0.0003(13) -0.0063(11)
C7 0.0281(15) 0.0346(15) 0.0581(19) 0.0184(14) 0.0066(13) -0.0066(12)
C6 0.0354(16) 0.0361(16) 0.0528(18) 0.0123(14) 0.0175(14) 0.0029(13)
C5 0.0291(14) 0.0218(12) 0.0429(15) -0.0046(11) 0.0084(12) -0.0005(10)
C10 0.0302(14) 0.0246(12) 0.0266(12) 0.0076(10) -0.0117(10) -0.0046(10)
C19 0.069(2) 0.0282(15) 0.077(2) -0.0129(16) 0.046(2) -0.0031(15)
C18 0.0237(12) 0.0192(11) 0.0275(12) 0.0018(9) -0.0012(10) 0.0007(9)
C17 0.0241(13) 0.0223(12) 0.0306(13) 0.0082(10) 0.0002(10) -0.0015(10)
C16 0.0313(14) 0.0170(12) 0.0453(16) 0.0024(11) -0.0012(12) 0.0001(10)
C15 0.0382(16) 0.0200(13) 0.0586(19) -0.0088(13) 0.0133(14) 0.0006(11)
C14 0.0194(12) 0.0182(11) 0.0251(11) 0.0021(9) -0.0009(9) -0.0013(9)
C13 0.0443(17) 0.0351(15) 0.0257(13) 0.0107(11) -0.0088(12) -0.0034(13)
C12 0.0253(14) 0.0391(16) 0.0482(17) 0.0146(13) -0.0090(12) 0.0033(12)
C11 0.0493(18) 0.0320(15) 0.0356(15) 0.0052(12) -0.0209(13) -0.0128(13)
C20 0.0408(17) 0.0400(16) 0.0377(15) 0.0125(13) -0.0008(13) -0.0014(13)
C21 0.0373(18) 0.0447(18) 0.069(2) 0.0241(17) -0.0102(16) 0.0067(14)
C23 0.102(3) 0.0280(16) 0.058(2) -0.0103(15) 0.036(2) -0.0202(18)
C22 0.0255(15) 0.0371(16) 0.074(2) 0.0182(16) 0.0085(14) 0.0042(12)
C24 0.114(4) 0.048(2) 0.091(3) 0.001(2) 0.004(3) 0.054(3)
C25 0.0299(14) 0.0257(13) 0.0436(16) 0.0122(12) -0.0051(12) 0.0037(11)
C26 0.042(2) 0.057(2) 0.092(3) 0.021(2) 0.0316(19) 0.0043(17)
C29 0.0397(17) 0.0199(13) 0.067(2) 0.0043(13) 0.0087(15) -0.0036(12)
C28 0.0362(18) 0.0396(18) 0.090(3) 0.0121(18) 0.0038(17) -0.0100(14)
C30 0.0471(18) 0.0247(13) 0.0412(15) 0.0035(12) 0.0217(13) -0.0005(12)
C31 0.060(2) 0.0204(13) 0.0538(18) 0.0046(13) 0.0193(16) 0.0135(13)
B1_1 0.0294(14) 0.0305(11) 0.0234(10) 0.0020(10) -0.0007(10) -0.0072(11)
O1_1 0.0318(17) 0.0330(17) 0.0231(12) 0.0018(13) -0.0047(12) -0.0104(13)
O2_1 0.0297(16) 0.0331(16) 0.0203(11) 0.0023(12) -0.0030(12) -0.0071(12)
C1_1 0.0402(16) 0.0403(17) 0.0227(14) 0.0001(14) -0.0034(13) -0.0080(14)
C2_1 0.062(3) 0.058(3) 0.034(3) -0.005(2) 0.008(2) 0.000(2)
C3_1 0.049(3) 0.058(3) 0.033(2) 0.015(2) -0.005(2) -0.012(2)
C4_1 0.0412(16) 0.0427(16) 0.0261(14) -0.0010(13) -0.0063(13) -0.0122(14)
C5_1 0.078(3) 0.058(3) 0.043(2) -0.010(2) -0.006(3) -0.023(3)
C6_1 0.039(2) 0.078(3) 0.038(2) 0.002(2) -0.0133(19) -0.019(2)
B1_10 0.0294(14) 0.0305(11) 0.0234(10) 0.0020(10) -0.0007(10) -0.0072(11)
O1_10 0.032(2) 0.035(2) 0.0230(17) 0.0022(17) -0.0050(16) -0.0092(17)
O2_10 0.034(2) 0.034(2) 0.0228(16) 0.0000(17) 0.0013(16) -0.0062(17)
C1_10 0.0401(19) 0.0402(19) 0.0251(17) 0.0005(17) -0.0029(16) -0.0059(17)
C2_10 0.055(4) 0.050(4) 0.032(4) 0.000(3) 0.007(3) -0.006(3)
C3_10 0.059(4) 0.055(4) 0.045(4) 0.002(3) -0.011(3) 0.006(3)
C4_10 0.0384(19) 0.0392(19) 0.0252(17) -0.0021(17) -0.0033(17) -0.0093(17)
C5_10 0.054(4) 0.040(3) 0.042(4) -0.010(3) 0.002(3) -0.005(3)
C6_10 0.043(3) 0.058(4) 0.037(3) -0.009(3) -0.010(3) -0.008(3)

loop_
_atom_type_symbol
_atom_type_description
_atom_type_scat_dispersion_real
_atom_type_scat_dispersion_imag
_atom_type_scat_source
C C 0.0033 0.0016 'International Tables Vol C Tables 4.2.6.8 and 6.1.1.4'
H H 0.0000 0.0000 'International Tables Vol C Tables 4.2.6.8 and 6.1.1.4'
B B 0.0013 0.0007 'International Tables Vol C Tables 4.2.6.8 and 6.1.1.4'
N N 0.0061 0.0033 'International Tables Vol C Tables 4.2.6.8 and 6.1.1.4'
O O 0.0106 0.0060 'International Tables Vol C Tables 4.2.6.8 and 6.1.1.4'
P P 0.1023 0.0942 'International Tables Vol C Tables 4.2.6.8 and 6.1.1.4'
Cl Cl 0.1484 0.1585 'International Tables Vol C Tables 4.2.6.8 and 6.1.1.4'
Rh Rh -1.1178 0.9187 'International Tables Vol C Tables 4.2.6.8 and 6.1.1.4'

loop_
_geom_angle_atom_site_label_1
_geom_angle_atom_site_label_2
_geom_angle_atom_site_label_3
_geom_angle
_geom_angle_site_symmetry_1
_geom_angle_site_symmetry_3
_geom_angle_publ_flag
C2 Rh1 N1 41.08(8) . . ?
C2 Rh1 C1 39.97(9) . . ?
N1 Rh1 C1 60.03(8) . . ?
C2 Rh1 P1 122.18(7) . . ?
N1 Rh1 P1 162.19(5) . . ?
C1 Rh1 P1 103.48(7) . . ?
C2 Rh1 B1 56.21(9) . . ?
N1 Rh1 B1 39.45(8) . . ?
C1 Rh1 B1 40.30(8) . . ?
P1 Rh1 B1 132.12(7) . . ?
C2 Rh1 Cl1 133.54(7) . . ?
N1 Rh1 Cl1 104.10(6) . . ?
C1 Rh1 Cl1 161.99(6) . . ?
P1 Rh1 Cl1 93.17(3) . . ?
B1 Rh1 Cl1 122.18(7) . . ?
C2 C1 B1_1 132.3(4) . . ?
C2 C1 B1_10 131.1(6) . . ?
C2 C1 B1 86.96(18) . . ?
B1_1 C1 B1 135.9(10) . . ?
B1_10 C1 B1 136.4(19) . . ?
C2 C1 Rh1 64.46(13) . . ?
B1_1 C1 Rh1 134.5(18) . . ?
B1_10 C1 Rh1 135(3) . . ?
B1 C1 Rh1 74.89(13) . . ?
C22 P1 C31 103.13(15) . . ?
C22 P1 C25 103.30(15) . . ?
C31 P1 C25 110.24(13) . . ?
C22 P1 Rh1 112.51(10) . . ?
C31 P1 Rh1 112.55(11) . . ?
C25 P1 Rh1 114.20(9) . . ?
C2 N1 C10 130.49(19) . . ?
C2 N1 B1 88.00(17) . . ?
C10 N1 B1 136.50(19) . . ?
C2 N1 Rh1 65.84(12) . . ?
C10 N1 Rh1 131.94(16) . . ?
B1 N1 Rh1 77.28(13) . . ?
N1 B1 C1 89.11(18) . . ?
N1 B1 C14 131.8(2) . . ?
C1 B1 C14 137.4(2) . . ?
N1 B1 C2 44.96(11) . . ?
C1 B1 C2 44.26(12) . . ?
C14 B1 C2 167.4(2) . . ?
N1 B1 Rh1 63.27(12) . . ?
C1 B1 Rh1 64.81(12) . . ?
C14 B1 Rh1 137.53(17) . . ?
C2 B1 Rh1 54.68(9) . . ?
C6 C4 C3 120.1(3) . . ?
C6 C4 H4 120.0 . . ?
C3 C4 H4 120.0 . . ?
C9 C3 C4 119.4(2) . . ?
C9 C3 C2 122.4(2) . . ?
C4 C3 C2 118.2(2) . . ?
C1 C2 N1 95.69(18) . . ?
C1 C2 C3 133.2(2) . . ?
N1 C2 C3 126.9(2) . . ?
C1 C2 Rh1 75.57(14) . . ?
N1 C2 Rh1 73.08(12) . . ?
C3 C2 Rh1 130.13(17) . . ?
C1 C2 B1 48.77(13) . . ?
N1 C2 B1 47.05(12) . . ?
C3 C2 B1 160.10(19) . . ?
Rh1 C2 B1 69.12(10) . . ?
C3 C9 C8 120.1(3) . . ?
C3 C9 H9 120.0 . . ?
C8 C9 H9 120.0 . . ?
C7 C8 C9 120.3(3) . . ?
C7 C8 H8 119.9 . . ?
C9 C8 H8 119.9 . . ?
C8 C7 C6 120.1(3) . . ?
C8 C7 H7 120.0 . . ?
C6 C7 H7 120.0 . . ?
C7 C6 C4 120.1(3) . . ?
C7 C6 H6 120.0 . . ?
C4 C6 H6 120.0 . . ?
C15 C5 C14 120.0(2) . . ?
C15 C5 C19 118.9(2) . . ?
C14 C5 C19 121.1(2) . . ?
N1 C10 C13 107.2(2) . . ?
N1 C10 C12 108.0(2) . . ?
C13 C10 C12 110.6(2) . . ?
N1 C10 C11 111.2(2) . . ?
C13 C10 C11 109.3(2) . . ?
C12 C10 C11 110.5(2) . . ?
C5 C19 H19A 109.5 . . ?
C5 C19 H19B 109.5 . . ?
H19A C19 H19B 109.5 . . ?
C5 C19 H19C 109.5 . . ?
H19A C19 H19C 109.5 . . ?
H19B C19 H19C 109.5 . . ?
C17 C18 C14 120.1(2) . . ?
C17 C18 C30 118.1(2) . . ?
C14 C18 C30 121.8(2) . . ?
C16 C17 C18 121.9(2) . . ?
C16 C17 H17 119.1 . . ?
C18 C17 H17 119.1 . . ?
C15 C16 C17 117.9(2) . . ?
C15 C16 C29 121.6(3) . . ?
C17 C16 C29 120.5(3) . . ?
C16 C15 C5 122.1(3) . . ?
C16 C15 H15 119.0 . . ?
C5 C15 H15 119.0 . . ?
C18 C14 C5 118.1(2) . . ?
C18 C14 B1 124.8(2) . . ?
C5 C14 B1 117.1(2) . . ?
C10 C13 H13A 109.5 . . ?
C10 C13 H13B 109.5 . . ?
H13A C13 H13B 109.5 . . ?
C10 C13 H13C 109.5 . . ?
H13A C13 H13C 109.5 . . ?
H13B C13 H13C 109.5 . . ?
C10 C12 H12A 109.5 . . ?
C10 C12 H12B 109.5 . . ?
H12A C12 H12B 109.5 . . ?
C10 C12 H12C 109.5 . . ?
H12A C12 H12C 109.5 . . ?
H12B C12 H12C 109.5 . . ?
C10 C11 H11A 109.5 . . ?
C10 C11 H11B 109.5 . . ?
H11A C11 H11B 109.5 . . ?
C10 C11 H11C 109.5 . . ?
H11A C11 H11C 109.5 . . ?
H11B C11 H11C 109.5 . . ?
C25 C20 H20A 109.5 . . ?
C25 C20 H20B 109.5 . . ?
H20A C20 H20B 109.5 . . ?
C25 C20 H20C 109.5 . . ?
H20A C20 H20C 109.5 . . ?
H20B C20 H20C 109.5 . . ?
C25 C21 H21A 109.5 . . ?
C25 C21 H21B 109.5 . . ?
H21A C21 H21B 109.5 . . ?
C25 C21 H21C 109.5 . . ?
H21A C21 H21C 109.5 . . ?
H21B C21 H21C 109.5 . . ?
C31 C23 H23A 109.5 . . ?
C31 C23 H23B 109.5 . . ?
H23A C23 H23B 109.5 . . ?
C31 C23 H23C 109.5 . . ?
H23A C23 H23C 109.5 . . ?
H23B C23 H23C 109.5 . . ?
C28 C22 C26 110.2(3) . . ?
C28 C22 P1 110.4(2) . . ?
C26 C22 P1 112.3(3) . . ?
C28 C22 H22 108.0 . . ?
C26 C22 H22 108.0 . . ?
P1 C22 H22 108.0 . . ?
C31 C24 H24A 109.5 . . ?
C31 C24 H24B 109.5 . . ?
H24A C24 H24B 109.5 . . ?
C31 C24 H24C 109.5 . . ?
H24A C24 H24C 109.5 . . ?
H24B C24 H24C 109.5 . . ?
C20 C25 C21 109.8(2) . . ?
C20 C25 P1 113.7(2) . . ?
C21 C25 P1 117.5(2) . . ?
C20 C25 H25 104.8 . . ?
C21 C25 H25 104.8 . . ?
P1 C25 H25 104.8 . . ?
C22 C26 H26A 109.5 . . ?
C22 C26 H26B 109.5 . . ?
H26A C26 H26B 109.5 . . ?
C22 C26 H26C 109.5 . . ?
H26A C26 H26C 109.5 . . ?
H26B C26 H26C 109.5 . . ?
C16 C29 H29A 109.5 . . ?
C16 C29 H29B 109.5 . . ?
H29A C29 H29B 109.5 . . ?
C16 C29 H29C 109.5 . . ?
H29A C29 H29C 109.5 . . ?
H29B C29 H29C 109.5 . . ?
C22 C28 H28A 109.5 . . ?
C22 C28 H28B 109.5 . . ?
H28A C28 H28B 109.5 . . ?
C22 C28 H28C 109.5 . . ?
H28A C28 H28C 109.5 . . ?
H28B C28 H28C 109.5 . . ?
C18 C30 H30A 109.5 . . ?
C18 C30 H30B 109.5 . . ?
H30A C30 H30B 109.5 . . ?
C18 C30 H30C 109.5 . . ?
H30A C30 H30C 109.5 . . ?
H30B C30 H30C 109.5 . . ?
C23 C31 C24 111.7(3) . . ?
C23 C31 P1 111.3(2) . . ?
C24 C31 P1 116.4(3) . . ?
C23 C31 H31 105.5 . . ?
C24 C31 H31 105.5 . . ?
P1 C31 H31 105.5 . . ?
O2_1 B1_1 O1_1 113.8(7) . . ?
O2_1 B1_1 C1 125.1(7) . . ?
O1_1 B1_1 C1 121.0(11) . . ?
B1_1 O1_1 C4_1 104.5(10) . . ?
B1_1 O2_1 C1_1 107.2(6) . . ?
O2_1 C1_1 C2_1 106.2(5) . . ?
O2_1 C1_1 C3_1 107.6(4) . . ?
C2_1 C1_1 C3_1 109.8(5) . . ?
O2_1 C1_1 C4_1 102.6(4) . . ?
C2_1 C1_1 C4_1 114.7(5) . . ?
C3_1 C1_1 C4_1 115.1(5) . . ?
C1_1 C2_1 H2A_1 109.5 . . ?
C1_1 C2_1 H2B_1 109.5 . . ?
H2A_1 C2_1 H2B_1 109.5 . . ?
C1_1 C2_1 H2C_1 109.5 . . ?
H2A_1 C2_1 H2C_1 109.5 . . ?
H2B_1 C2_1 H2C_1 109.5 . . ?
C1_1 C3_1 H3A_1 109.5 . . ?
C1_1 C3_1 H3B_1 109.5 . . ?
H3A_1 C3_1 H3B_1 109.5 . . ?
C1_1 C3_1 H3C_1 109.5 . . ?
H3A_1 C3_1 H3C_1 109.5 . . ?
H3B_1 C3_1 H3C_1 109.5 . . ?
C6_1 C4_1 O1_1 113.7(4) . . ?
C6_1 C4_1 C5_1 110.0(4) . . ?
O1_1 C4_1 C5_1 101.0(4) . . ?
C6_1 C4_1 C1_1 115.5(4) . . ?
O1_1 C4_1 C1_1 101.0(4) . . ?
C5_1 C4_1 C1_1 114.4(5) . . ?
C4_1 C5_1 H5A_1 109.5 . . ?
C4_1 C5_1 H5B_1 109.5 . . ?
H5A_1 C5_1 H5B_1 109.5 . . ?
C4_1 C5_1 H5C_1 109.5 . . ?
H5A_1 C5_1 H5C_1 109.5 . . ?
H5B_1 C5_1 H5C_1 109.5 . . ?
C4_1 C6_1 H6A_1 109.5 . . ?
C4_1 C6_1 H6B_1 109.5 . . ?
H6A_1 C6_1 H6B_1 109.5 . . ?
C4_1 C6_1 H6C_1 109.5 . . ?
H6A_1 C6_1 H6C_1 109.5 . . ?
H6B_1 C6_1 H6C_1 109.5 . . ?
O1_10 B1_10 O2_10 112.7(11) . . ?
O1_10 B1_10 C1 121.5(10) . . ?
O2_10 B1_10 C1 125.3(18) . . ?
B1_10 O1_10 C4_10 103(2) . . ?
B1_10 O2_10 C1_10 108.4(9) . . ?
O2_10 C1_10 C2_10 109.6(9) . . ?
O2_10 C1_10 C3_10 108.4(8) . . ?
C2_10 C1_10 C3_10 109.0(9) . . ?
O2_10 C1_10 C4_10 103.1(7) . . ?
C2_10 C1_10 C4_10 116.3(9) . . ?
C3_10 C1_10 C4_10 110.0(9) . . ?
C1_10 C2_10 H2A_10 109.5 . . ?
C1_10 C2_10 H2B_10 109.5 . . ?
H2A_10 C2_10 H2B_10 109.5 . . ?
C1_10 C2_10 H2C_10 109.5 . . ?
H2A_10 C2_10 H2C_10 109.5 . . ?
H2B_10 C2_10 H2C_10 109.5 . . ?
C1_10 C3_10 H3A_10 109.5 . . ?
C1_10 C3_10 H3B_10 109.5 . . ?
H3A_10 C3_10 H3B_10 109.5 . . ?
C1_10 C3_10 H3C_10 109.5 . . ?
H3A_10 C3_10 H3C_10 109.5 . . ?
H3B_10 C3_10 H3C_10 109.5 . . ?
C6_10 C4_10 C5_10 108.6(7) . . ?
C6_10 C4_10 C1_10 120.2(8) . . ?
C5_10 C4_10 C1_10 109.3(7) . . ?
C6_10 C4_10 O1_10 103.0(8) . . ?
C5_10 C4_10 O1_10 118.0(7) . . ?
C1_10 C4_10 O1_10 98.0(7) . . ?
C4_10 C5_10 H5A_10 109.5 . . ?
C4_10 C5_10 H5B_10 109.5 . . ?
H5A_10 C5_10 H5B_10 109.5 . . ?
C4_10 C5_10 H5C_10 109.5 . . ?
H5A_10 C5_10 H5C_10 109.5 . . ?
H5B_10 C5_10 H5C_10 109.5 . . ?
C4_10 C6_10 H6A_10 109.5 . . ?
C4_10 C6_10 H6B_10 109.5 . . ?
H6A_10 C6_10 H6B_10 109.5 . . ?
C4_10 C6_10 H6C_10 109.5 . . ?
H6A_10 C6_10 H6C_10 109.5 . . ?
H6B_10 C6_10 H6C_10 109.5 . . ?

loop_
_geom_bond_atom_site_label_1
_geom_bond_atom_site_label_2
_geom_bond_distance
_geom_bond_site_symmetry_2
_geom_bond_publ_flag
Rh1 C2 2.029(2) . ?
Rh1 N1 2.127(2) . ?
Rh1 C1 2.177(2) . ?
Rh1 P1 2.3040(9) . ?
Rh1 B1 2.323(3) . ?
Rh1 Cl1 2.3558(8) . ?
C1 C2 1.444(3) . ?
C1 B1_1 1.526(11) . ?
C1 B1_10 1.540(18) . ?
C1 B1 1.556(3) . ?
P1 C22 1.850(3) . ?
P1 C31 1.854(3) . ?
P1 C25 1.856(3) . ?
N1 C2 1.461(3) . ?
N1 C10 1.486(3) . ?
N1 B1 1.513(3) . ?
B1 C14 1.571(3) . ?
B1 C2 2.066(4) . ?
C4 C6 1.390(4) . ?
C4 C3 1.395(4) . ?
C4 H4 0.9500 . ?
C3 C9 1.388(3) . ?
C3 C2 1.480(3) . ?
C9 C8 1.392(4) . ?
C9 H9 0.9500 . ?
C8 C7 1.377(4) . ?
C8 H8 0.9500 . ?
C7 C6 1.384(4) . ?
C7 H7 0.9500 . ?
C6 H6 0.9500 . ?
C5 C15 1.394(4) . ?
C5 C14 1.411(3) . ?
C5 C19 1.510(4) . ?
C10 C13 1.524(4) . ?
C10 C12 1.526(4) . ?
C10 C11 1.530(4) . ?
C19 H19A 0.9800 . ?
C19 H19B 0.9800 . ?
C19 H19C 0.9800 . ?
C18 C17 1.400(3) . ?
C18 C14 1.404(3) . ?
C18 C30 1.502(4) . ?
C17 C16 1.382(4) . ?
C17 H17 0.9500 . ?
C16 C15 1.381(4) . ?
C16 C29 1.522(4) . ?
C15 H15 0.9500 . ?
C13 H13A 0.9800 . ?
C13 H13B 0.9800 . ?
C13 H13C 0.9800 . ?
C12 H12A 0.9800 . ?
C12 H12B 0.9800 . ?
C12 H12C 0.9800 . ?
C11 H11A 0.9800 . ?
C11 H11B 0.9800 . ?
C11 H11C 0.9800 . ?
C20 C25 1.525(4) . ?
C20 H20A 0.9800 . ?
C20 H20B 0.9800 . ?
C20 H20C 0.9800 . ?
C21 C25 1.546(4) . ?
C21 H21A 0.9800 . ?
C21 H21B 0.9800 . ?
C21 H21C 0.9800 . ?
C23 C31 1.522(5) . ?
C23 H23A 0.9800 . ?
C23 H23B 0.9800 . ?
C23 H23C 0.9800 . ?
C22 C28 1.519(5) . ?
C22 C26 1.532(5) . ?
C22 H22 1.0000 . ?
C24 C31 1.535(5) . ?
C24 H24A 0.9800 . ?
C24 H24B 0.9800 . ?
C24 H24C 0.9800 . ?
C25 H25 1.0000 . ?
C26 H26A 0.9800 . ?
C26 H26B 0.9800 . ?
C26 H26C 0.9800 . ?
C29 H29A 0.9800 . ?
C29 H29B 0.9800 . ?
C29 H29C 0.9800 . ?
C28 H28A 0.9800 . ?
C28 H28B 0.9800 . ?
C28 H28C 0.9800 . ?
C30 H30A 0.9800 . ?
C30 H30B 0.9800 . ?
C30 H30C 0.9800 . ?
C31 H31 1.0000 . ?
B1_1 O2_1 1.379(14) . ?
B1_1 O1_1 1.381(11) . ?
O1_1 C4_1 1.526(6) . ?
O2_1 C1_1 1.462(6) . ?
C1_1 C2_1 1.512(7) . ?
C1_1 C3_1 1.525(7) . ?
C1_1 C4_1 1.556(7) . ?
C2_1 H2A_1 0.9800 . ?
C2_1 H2B_1 0.9800 . ?
C2_1 H2C_1 0.9800 . ?
C3_1 H3A_1 0.9800 . ?
C3_1 H3B_1 0.9800 . ?
C3_1 H3C_1 0.9800 . ?
C4_1 C6_1 1.494(7) . ?
C4_1 C5_1 1.539(8) . ?
C5_1 H5A_1 0.9800 . ?
C5_1 H5B_1 0.9800 . ?
C5_1 H5C_1 0.9800 . ?
C6_1 H6A_1 0.9800 . ?
C6_1 H6B_1 0.9800 . ?
C6_1 H6C_1 0.9800 . ?
B1_10 O1_10 1.371(16) . ?
B1_10 O2_10 1.376(16) . ?
O1_10 C4_10 1.581(11) . ?
O2_10 C1_10 1.457(11) . ?
C1_10 C2_10 1.488(12) . ?
C1_10 C3_10 1.539(12) . ?
C1_10 C4_10 1.557(11) . ?
C2_10 H2A_10 0.9800 . ?
C2_10 H2B_10 0.9800 . ?
C2_10 H2C_10 0.9800 . ?
C3_10 H3A_10 0.9800 . ?
C3_10 H3B_10 0.9800 . ?
C3_10 H3C_10 0.9800 . ?
C4_10 C6_10 1.488(11) . ?
C4_10 C5_10 1.554(11) . ?
C5_10 H5A_10 0.9800 . ?
C5_10 H5B_10 0.9800 . ?
C5_10 H5C_10 0.9800 . ?
C6_10 H6A_10 0.9800 . ?
C6_10 H6B_10 0.9800 . ?
C6_10 H6C_10 0.9800 . ?

loop_
_geom_torsion_atom_site_label_1
_geom_torsion_atom_site_label_2
_geom_torsion_atom_site_label_3
_geom_torsion_atom_site_label_4
_geom_torsion
_geom_torsion_site_symmetry_1
_geom_torsion_site_symmetry_2
_geom_torsion_site_symmetry_3
_geom_torsion_site_symmetry_4
_geom_torsion_publ_flag
C2 N1 B1 C1 -3.62(17) . . . . ?
C10 N1 B1 C1 -158.7(3) . . . . ?
Rh1 N1 B1 C1 62.05(13) . . . . ?
C2 N1 B1 C14 163.2(3) . . . . ?
C10 N1 B1 C14 8.1(5) . . . . ?
Rh1 N1 B1 C14 -131.1(3) . . . . ?
C10 N1 B1 C2 -155.1(3) . . . . ?
Rh1 N1 B1 C2 65.68(12) . . . . ?
C2 N1 B1 Rh1 -65.68(12) . . . . ?
C10 N1 B1 Rh1 139.2(3) . . . . ?
C2 C1 B1 N1 3.67(17) . . . . ?
B1_1 C1 B1 N1 160(2) . . . . ?
B1_10 C1 B1 N1 158(4) . . . . ?
Rh1 C1 B1 N1 -60.68(12) . . . . ?
C2 C1 B1 C14 -161.8(3) . . . . ?
B1_1 C1 B1 C14 -6(2) . . . . ?
B1_10 C1 B1 C14 -8(4) . . . . ?
Rh1 C1 B1 C14 133.9(3) . . . . ?
B1_1 C1 B1 C2 156(2) . . . . ?
B1_10 C1 B1 C2 154(4) . . . . ?
Rh1 C1 B1 C2 -64.35(12) . . . . ?
C2 C1 B1 Rh1 64.35(12) . . . . ?
B1_1 C1 B1 Rh1 -140(2) . . . . ?
B1_10 C1 B1 Rh1 -141(4) . . . . ?
C6 C4 C3 C9 1.1(4) . . . . ?
C6 C4 C3 C2 -179.5(2) . . . . ?
B1_1 C1 C2 N1 -161(2) . . . . ?
B1_10 C1 C2 N1 -160(4) . . . . ?
B1 C1 C2 N1 -3.82(18) . . . . ?
Rh1 C1 C2 N1 70.87(13) . . . . ?
B1_1 C1 C2 C3 -4(3) . . . . ?
B1_10 C1 C2 C3 -3(5) . . . . ?
B1 C1 C2 C3 153.1(3) . . . . ?
Rh1 C1 C2 C3 -132.2(3) . . . . ?
B1_1 C1 C2 Rh1 128(2) . . . . ?
B1_10 C1 C2 Rh1 129(4) . . . . ?
B1 C1 C2 Rh1 -74.69(13) . . . . ?
B1_1 C1 C2 B1 -157(3) . . . . ?
B1_10 C1 C2 B1 -157(5) . . . . ?
Rh1 C1 C2 B1 74.69(13) . . . . ?
C10 N1 C2 C1 161.5(2) . . . . ?
B1 N1 C2 C1 3.93(18) . . . . ?
Rh1 N1 C2 C1 -73.02(14) . . . . ?
C10 N1 C2 C3 2.4(4) . . . . ?
B1 N1 C2 C3 -155.2(2) . . . . ?
Rh1 N1 C2 C3 127.9(2) . . . . ?
C10 N1 C2 Rh1 -125.5(2) . . . . ?
B1 N1 C2 Rh1 76.95(13) . . . . ?
C10 N1 C2 B1 157.6(3) . . . . ?
Rh1 N1 C2 B1 -76.95(13) . . . . ?
C9 C3 C2 C1 119.2(3) . . . . ?
C4 C3 C2 C1 -60.2(4) . . . . ?
C9 C3 C2 N1 -89.9(3) . . . . ?
C4 C3 C2 N1 90.7(3) . . . . ?
C9 C3 C2 Rh1 9.1(3) . . . . ?
C4 C3 C2 Rh1 -170.33(18) . . . . ?
C9 C3 C2 B1 -154.4(5) . . . . ?
C4 C3 C2 B1 26.2(7) . . . . ?
C4 C3 C9 C8 0.3(4) . . . . ?
C2 C3 C9 C8 -179.1(2) . . . . ?
C3 C9 C8 C7 -1.4(4) . . . . ?
C9 C8 C7 C6 1.0(5) . . . . ?
C8 C7 C6 C4 0.4(5) . . . . ?
C3 C4 C6 C7 -1.4(4) . . . . ?
C2 N1 C10 C13 166.3(2) . . . . ?
B1 N1 C10 C13 -47.3(4) . . . . ?
Rh1 N1 C10 C13 73.8(3) . . . . ?
C2 N1 C10 C12 -74.5(3) . . . . ?
B1 N1 C10 C12 71.9(3) . . . . ?
Rh1 N1 C10 C12 -167.03(17) . . . . ?
C2 N1 C10 C11 46.9(4) . . . . ?
B1 N1 C10 C11 -166.7(3) . . . . ?
Rh1 N1 C10 C11 -45.6(3) . . . . ?
C14 C18 C17 C16 1.0(4) . . . . ?
C30 C18 C17 C16 178.7(3) . . . . ?
C18 C17 C16 C15 0.9(4) . . . . ?
C18 C17 C16 C29 -176.9(3) . . . . ?
C17 C16 C15 C5 -1.8(4) . . . . ?
C29 C16 C15 C5 176.0(3) . . . . ?
C14 C5 C15 C16 1.0(5) . . . . ?
C19 C5 C15 C16 -176.9(3) . . . . ?
C17 C18 C14 C5 -1.8(4) . . . . ?
C30 C18 C14 C5 -179.5(3) . . . . ?
C17 C18 C14 B1 176.7(2) . . . . ?
C30 C18 C14 B1 -1.0(4) . . . . ?
C15 C5 C14 C18 0.9(4) . . . . ?
C19 C5 C14 C18 178.7(3) . . . . ?
C15 C5 C14 B1 -177.7(3) . . . . ?
C19 C5 C14 B1 0.1(4) . . . . ?
N1 B1 C14 C18 81.2(3) . . . . ?
C1 B1 C14 C18 -118.4(3) . . . . ?
C2 B1 C14 C18 150.6(8) . . . . ?
Rh1 B1 C14 C18 -13.5(4) . . . . ?
N1 B1 C14 C5 -100.3(3) . . . . ?
C1 B1 C14 C5 60.1(4) . . . . ?
C2 B1 C14 C5 -30.9(10) . . . . ?
Rh1 B1 C14 C5 165.0(2) . . . . ?
C31 P1 C22 C28 -179.0(2) . . . . ?
C25 P1 C22 C28 66.2(3) . . . . ?
Rh1 P1 C22 C28 -57.4(3) . . . . ?
C31 P1 C22 C26 -55.6(3) . . . . ?
C25 P1 C22 C26 -170.5(2) . . . . ?
Rh1 P1 C22 C26 65.9(3) . . . . ?
C22 P1 C25 C20 170.4(2) . . . . ?
C31 P1 C25 C20 60.8(2) . . . . ?
Rh1 P1 C25 C20 -67.1(2) . . . . ?
C22 P1 C25 C21 40.2(3) . . . . ?
C31 P1 C25 C21 -69.4(3) . . . . ?
Rh1 P1 C25 C21 162.76(19) . . . . ?
C22 P1 C31 C23 175.5(2) . . . . ?
C25 P1 C31 C23 -74.8(3) . . . . ?
Rh1 P1 C31 C23 54.0(3) . . . . ?
C22 P1 C31 C24 -55.0(3) . . . . ?
C25 P1 C31 C24 54.7(3) . . . . ?
Rh1 P1 C31 C24 -176.5(3) . . . . ?
C2 C1 B1_1 O2_1 -13(5) . . . . ?
B1 C1 B1_1 O2_1 -160(2) . . . . ?
Rh1 C1 B1_1 O2_1 81(4) . . . . ?
C2 C1 B1_1 O1_1 162.6(17) . . . . ?
B1 C1 B1_1 O1_1 16(5) . . . . ?
Rh1 C1 B1_1 O1_1 -103(3) . . . . ?
O2_1 B1_1 O1_1 C4_1 -14(4) . . . . ?
C1 B1_1 O1_1 C4_1 169(3) . . . . ?
O1_1 B1_1 O2_1 C1_1 -7(4) . . . . ?
C1 B1_1 O2_1 C1_1 169(3) . . . . ?
B1_1 O2_1 C1_1 C2_1 -95(2) . . . . ?
B1_1 O2_1 C1_1 C3_1 147(2) . . . . ?
B1_1 O2_1 C1_1 C4_1 25(2) . . . . ?
B1_1 O1_1 C4_1 C6_1 -96(2) . . . . ?
B1_1 O1_1 C4_1 C5_1 146(2) . . . . ?
B1_1 O1_1 C4_1 C1_1 28(2) . . . . ?
O2_1 C1_1 C4_1 C6_1 91.1(5) . . . . ?
C2_1 C1_1 C4_1 C6_1 -154.4(5) . . . . ?
C3_1 C1_1 C4_1 C6_1 -25.5(6) . . . . ?
O2_1 C1_1 C4_1 O1_1 -32.1(5) . . . . ?
C2_1 C1_1 C4_1 O1_1 82.5(6) . . . . ?
C3_1 C1_1 C4_1 O1_1 -148.6(5) . . . . ?
O2_1 C1_1 C4_1 C5_1 -139.7(5) . . . . ?
C2_1 C1_1 C4_1 C5_1 -25.1(7) . . . . ?
C3_1 C1_1 C4_1 C5_1 103.8(6) . . . . ?
C2 C1 B1_10 O1_10 -179(4) . . . . ?
B1 C1 B1_10 O1_10 36(10) . . . . ?
Rh1 C1 B1_10 O1_10 -85(7) . . . . ?
C2 C1 B1_10 O2_10 9(10) . . . . ?
B1 C1 B1_10 O2_10 -136(4) . . . . ?
Rh1 C1 B1_10 O2_10 103(7) . . . . ?
O2_10 B1_10 O1_10 C4_10 24(7) . . . . ?
C1 B1_10 O1_10 C4_10 -148(6) . . . . ?
O1_10 B1_10 O2_10 C1_10 -1(7) . . . . ?
C1 B1_10 O2_10 C1_10 171(5) . . . . ?
B1_10 O2_10 C1_10 C2_10 -148(4) . . . . ?
B1_10 O2_10 C1_10 C3_10 94(4) . . . . ?
B1_10 O2_10 C1_10 C4_10 -23(4) . . . . ?
O2_10 C1_10 C4_10 C6_10 144.5(8) . . . . ?
C2_10 C1_10 C4_10 C6_10 -95.6(12) . . . . ?
C3_10 C1_10 C4_10 C6_10 29.0(12) . . . . ?
O2_10 C1_10 C4_10 C5_10 -89.1(8) . . . . ?
C2_10 C1_10 C4_10 C5_10 30.8(11) . . . . ?
C3_10 C1_10 C4_10 C5_10 155.4(8) . . . . ?
O2_10 C1_10 C4_10 O1_10 34.4(9) . . . . ?
C2_10 C1_10 C4_10 O1_10 154.3(9) . . . . ?
C3_10 C1_10 C4_10 O1_10 -81.1(9) . . . . ?
B1_10 O1_10 C4_10 C6_10 -159(4) . . . . ?
B1_10 O1_10 C4_10 C5_10 82(4) . . . . ?
B1_10 O1_10 C4_10 C1_10 -35(4) . . . . ?
